data_2014223
loop_
_publ_author_name
'Sundar, T.V.'
'Parthasarathi, V.'
'Sarkunam, K.'
'Nallu, M.'
'Walfort, B.'
'Lang, H.'

_publ_section_title
;
 1-[(4-Chlorobenzoyl)methyl]-4-(<i>N</i>,<i>N</i>-dimethylamino)pyridinium
 bromide sesquihydrate and
 1-[(4-bromobenzoyl)methyl]-4-(<i>N</i>,<i>N</i>-dimethylamino)pyridinium
 bromide sesquihydrate
;
_journal_issue 7
_journal_name_full 'Acta Crystallographica Section C'
_journal_page_first o464
_journal_page_last o466
_journal_paper_doi 10.1107/S0108270104010923
_journal_volume 60
_journal_year 2004
_chemical_formula_iupac 'C15 H16 Br N2 O +, Br -, 1.5H2 O'
_chemical_formula_moiety 'C15 H16 Br N2 O +, Br -, 1.5H2 O'
_chemical_formula_sum 'C15 H19 Br2 N2 O2.5'
_chemical_formula_weight 427.14
_chemical_melting_point 512.5
_chemical_name_systematic
;
1-[(4-Bromobenzoyl)methyl]-4-(N,N-dimethylamino)pyridinium bromide
sesquihydrate
;
_space_group_IT_number 15
_symmetry_cell_setting monoclinic
_symmetry_space_group_name_Hall '-C 2yc'
_symmetry_space_group_name_H-M 'C 1 2/c 1'
_atom_sites_solution_hydrogens geom
_atom_sites_solution_primary direct
_atom_sites_solution_secondary difmap
_audit_creation_method SHELXL-97
_cell_angle_alpha 90.00
_cell_angle_beta 100.182(8)
_cell_angle_gamma 90.00
_cell_formula_units_Z 8
_cell_length_a 20.403(6)
_cell_length_b 10.022(3)
_cell_length_c 17.386(4)
_cell_measurement_reflns_used 873
_cell_measurement_temperature 298(2)
_cell_measurement_theta_max 27.38
_cell_measurement_theta_min 2.26
_cell_volume 3499.1(17)
_computing_cell_refinement 'SAINT (Bruker, 2000)'
_computing_data_collection 'SMART (Bruker, 2000)'
_computing_data_reduction SAINT
_computing_molecular_graphics 'WinGX (Farrugia, 1999) and PLATON (Spek, 2003)'
_computing_publication_material 'SHELXL97 and PARST (Nardelli, 1995)'
_computing_structure_refinement 'SHELXL97 (Sheldrick, 1997)'
_computing_structure_solution 'SHELXS97 (Sheldrick, 1997)'
_diffrn_ambient_temperature 298(2)
_diffrn_measured_fraction_theta_full 0.995
_diffrn_measured_fraction_theta_max 0.995
_diffrn_measurement_device_type 'Bruker Smart 1K CCD'
_diffrn_measurement_method '\w scans'
_diffrn_radiation_monochromator graphite
_diffrn_radiation_source 'fine-focus sealed tube'
_diffrn_radiation_type MoK\a
_diffrn_radiation_wavelength 0.71073
_diffrn_reflns_av_R_equivalents 0.0453
_diffrn_reflns_av_sigmaI/netI 0.0314
_diffrn_reflns_limit_h_max 25
_diffrn_reflns_limit_h_min -25
_diffrn_reflns_limit_k_max 12
_diffrn_reflns_limit_k_min 0
_diffrn_reflns_limit_l_max 21
_diffrn_reflns_limit_l_min 0
_diffrn_reflns_number 20471
_diffrn_reflns_theta_full 26.44
_diffrn_reflns_theta_max 26.44
_diffrn_reflns_theta_min 2.03
_diffrn_standards_decay_% 0
_exptl_absorpt_coefficient_mu 4.642
_exptl_absorpt_correction_T_max 0.3365
_exptl_absorpt_correction_T_min 0.2582
_exptl_absorpt_correction_type multi-scan
_exptl_absorpt_process_details
;
(SADABS; Siemens, 1996)
;
_exptl_crystal_colour colourless
_exptl_crystal_density_diffrn 1.622
_exptl_crystal_density_method 'not measured'
_exptl_crystal_description block
_exptl_crystal_F_000 1704
_exptl_crystal_size_max 0.40
_exptl_crystal_size_mid 0.30
_exptl_crystal_size_min 0.30
_refine_diff_density_max 0.579
_refine_diff_density_min -0.794
_refine_ls_extinction_coef 0.00162(14)
_refine_ls_extinction_expression Fc^*^=kFc[1+0.001xFc^2^\l^3^/sin(2\q)]^-1/4^
_refine_ls_extinction_method SHELXL97
_refine_ls_goodness_of_fit_ref 1.021
_refine_ls_hydrogen_treatment mixed
_refine_ls_matrix_type full
_refine_ls_number_parameters 210
_refine_ls_number_reflns 3587
_refine_ls_number_restraints 0
_refine_ls_restrained_S_all 1.021
_refine_ls_R_factor_all 0.0673
_refine_ls_R_factor_gt 0.0383
_refine_ls_shift/su_max 0.001
_refine_ls_shift/su_mean 0.000
_refine_ls_structure_factor_coef Fsqd
_refine_ls_weighting_details 'calc w=1/[\s^2^(Fo^2^)+(0.0507P)^2^+3.7037P] where P=(Fo^2^+2Fc^2^)/3'
_refine_ls_weighting_scheme calc
_refine_ls_wR_factor_gt 0.0969
_refine_ls_wR_factor_ref 0.1108
_reflns_number_gt 2391
_reflns_number_total 3587
_reflns_threshold_expression I>2\s(I)
_cod_data_source_file sk1711.cif
_cod_data_source_block II
_cod_depositor_comments
;
The following automatic conversions were performed:
'_symmetry_cell_setting' value 'Monoclinic' changed to 'monoclinic'
according to '/home/saulius/struct/CIF-dictionaries/cif_core.dic'
dictionary named 'cif_core.dic' version 2.4.1 from 2010-06-29.

Automatic conversion script
Id: cif_fix_enum 1527 2010-12-29 10:47:43Z saulius 

The following automatic conversions were performed:

'_chemical_melting_point' value '512.5 K' was changed to '512.5' -
the value should be numeric and without a unit designator.

Automatic conversion script
Id: cif_fix_values 1646 2011-03-28 12:23:43Z adriana 

The following automatic conversions were performed:

'_chemical_melting_point' value '512.5 K' was changed to '512.5' -
the value should be numeric and without a unit
designator.

'_symmetry_cell_setting' value 'Monoclinic' changed to
'monoclinic' according to
/home/saulius/struct/CIF-dictionaries/cif_core.dic dictionary named
'cif_core.dic' version 2.4.1 from 2010-06-29.

Automatic conversion script
Id: cif_fix_values 1715 2011-07-08 13:25:40Z adriana 
;
_cod_original_cell_volume 3499.0(17)
_cod_original_sg_symbol_H-M 'C 2/c'
_cod_original_formula_sum 'C15 H19 Br2 N2 O2.50'
_cod_database_code 2014223
_cod_database_fobs_code 2014223

loop_
_symmetry_equiv_pos_as_xyz
'x, y, z'
'-x, y, -z+1/2'
'x+1/2, y+1/2, z'
'-x+1/2, y+1/2, -z+1/2'
'-x, -y, -z'
'x, -y, z-1/2'
'-x+1/2, -y+1/2, -z'
'x+1/2, -y+1/2, z-1/2'

loop_
_atom_site_label
_atom_site_fract_x
_atom_site_fract_y
_atom_site_fract_z
_atom_site_U_iso_or_equiv
_atom_site_adp_type
_atom_site_calc_flag
_atom_site_refinement_flags
_atom_site_occupancy
_atom_site_disorder_assembly
_atom_site_disorder_group
_atom_site_type_symbol
Br1 0.13308(2) 0.98601(4) 0.01869(2) 0.07221(18) Uani d . 1 . . Br
Br2 0.30172(3) -0.01585(5) 0.94999(3) 0.0875(2) Uani d . 1 . . Br
O1 0.59599(16) 0.0066(3) 0.8152(2) 0.1054(12) Uani d . 1 . . O
O2W 0.0000 0.0624(5) 0.2500 0.0847(12) Uani d S 1 . . O
H20W -0.006(3) 0.016(4) 0.289(3) 0.097(17) Uiso d . 1 . . H
O3W 0.5039(2) 0.4293(5) 0.1104(2) 0.1077(13) Uani d . 1 . . O
H30W 0.478(3) 0.450(5) 0.078(3) 0.095(18) Uiso d . 1 . . H
H31W 0.539(3) 0.448(6) 0.089(3) 0.15(2) Uiso d . 1 . . H
N1 0.65949(16) 0.2382(3) 0.82071(17) 0.0689(8) Uani d . 1 . . N
N2 0.80759(15) 0.2303(3) 0.68656(18) 0.0694(8) Uani d . 1 . . N
C1 0.6039(2) 0.2262(4) 0.8631(2) 0.0744(11) Uani d . 1 . . C
H1A 0.5716 0.2958 0.8459 0.089 Uiso calc R 1 . . H
H1B 0.6202 0.2384 0.9185 0.089 Uiso calc R 1 . . H
C2 0.7200(2) 0.1811(4) 0.8474(2) 0.0709(10) Uani d . 1 . . C
H2 0.7275 0.1428 0.8969 0.085 Uiso calc R 1 . . H
C3 0.76901(19) 0.1778(4) 0.8054(2) 0.0670(9) Uani d . 1 . . C
H3 0.8092 0.1371 0.8262 0.080 Uiso calc R 1 . . H
C4 0.76062(18) 0.2349(3) 0.7304(2) 0.0602(9) Uani d . 1 . . C
C5 0.6984(2) 0.2964(4) 0.7046(2) 0.0719(10) Uani d . 1 . . C
H5 0.6904 0.3390 0.6563 0.086 Uiso calc R 1 . . H
C6 0.6506(2) 0.2946(4) 0.7486(2) 0.0766(11) Uani d . 1 . . C
H6 0.6097 0.3335 0.7290 0.092 Uiso calc R 1 . . H
C7 0.8713(2) 0.1639(5) 0.7120(3) 0.0934(14) Uani d . 1 . . C
H7A 0.9044 0.2037 0.6864 0.140 Uiso calc R 1 . . H
H7B 0.8670 0.0709 0.6988 0.140 Uiso calc R 1 . . H
H7C 0.8843 0.1733 0.7675 0.140 Uiso calc R 1 . . H
C8 0.7986(2) 0.2906(4) 0.6089(2) 0.0864(12) Uani d . 1 . . C
H8A 0.7789 0.2266 0.5706 0.130 Uiso calc R 1 . . H
H8B 0.8410 0.3180 0.5978 0.130 Uiso calc R 1 . . H
H8C 0.7699 0.3669 0.6072 0.130 Uiso calc R 1 . . H
C9 0.57064(19) 0.0916(4) 0.8496(2) 0.0693(10) Uani d . 1 . . C
C10 0.50795(19) 0.0681(4) 0.8791(2) 0.0636(9) Uani d . 1 . . C
C11 0.4776(2) -0.0563(4) 0.8692(3) 0.0913(14) Uani d . 1 . . C
H11 0.4985 -0.1245 0.8465 0.110 Uiso calc R 1 . . H
C12 0.4185(2) -0.0817(4) 0.8914(3) 0.0895(13) Uani d . 1 . . C
H12 0.3994 -0.1661 0.8841 0.107 Uiso calc R 1 . . H
C13 0.3873(2) 0.0173(4) 0.9243(2) 0.0675(10) Uani d . 1 . . C
C14 0.4164(2) 0.1402(4) 0.9384(2) 0.0807(12) Uani d . 1 . . C
H14 0.3955 0.2064 0.9627 0.097 Uiso calc R 1 . . H
C15 0.4764(2) 0.1647(4) 0.9163(2) 0.0737(11) Uani d . 1 . . C
H15 0.4964 0.2478 0.9265 0.088 Uiso calc R 1 . . H

loop_
_atom_site_aniso_label
_atom_site_aniso_U_11
_atom_site_aniso_U_22
_atom_site_aniso_U_33
_atom_site_aniso_U_12
_atom_site_aniso_U_13
_atom_site_aniso_U_23
Br1 0.0722(3) 0.0767(3) 0.0633(3) -0.00071(19) -0.00033(18) -0.00665(18)
Br2 0.1099(4) 0.0803(3) 0.0785(3) -0.0046(2) 0.0336(3) -0.0022(2)
O1 0.082(2) 0.084(2) 0.151(3) 0.0041(15) 0.024(2) -0.0548(19)
O2W 0.077(3) 0.071(3) 0.103(4) 0.000 0.007(3) 0.000
O3W 0.093(3) 0.165(4) 0.065(2) 0.017(3) 0.015(2) 0.022(2)
N1 0.084(2) 0.0597(19) 0.0623(19) 0.0081(16) 0.0118(16) -0.0001(15)
N2 0.074(2) 0.066(2) 0.0671(19) 0.0045(16) 0.0073(16) 0.0070(15)
C1 0.092(3) 0.066(2) 0.067(2) 0.007(2) 0.021(2) -0.0098(19)
C2 0.084(3) 0.067(2) 0.055(2) 0.004(2) -0.007(2) 0.0071(18)
C3 0.066(2) 0.071(2) 0.061(2) 0.0062(18) 0.0013(18) 0.0110(18)
C4 0.072(2) 0.0498(19) 0.055(2) 0.0076(17) 0.0019(17) 0.0016(15)
C5 0.085(3) 0.071(2) 0.058(2) 0.020(2) 0.007(2) 0.0156(18)
C6 0.088(3) 0.067(2) 0.072(3) 0.026(2) 0.006(2) 0.011(2)
C7 0.077(3) 0.096(3) 0.110(3) 0.019(2) 0.022(2) 0.021(3)
C8 0.104(3) 0.087(3) 0.069(3) -0.001(2) 0.017(2) 0.013(2)
C9 0.073(2) 0.065(2) 0.064(2) 0.012(2) -0.0055(18) -0.0126(18)
C10 0.075(2) 0.054(2) 0.057(2) 0.0116(18) -0.0026(17) -0.0045(16)
C11 0.077(3) 0.067(3) 0.125(4) 0.007(2) 0.004(3) -0.035(3)
C12 0.078(3) 0.070(3) 0.118(4) -0.001(2) 0.010(3) -0.029(3)
C13 0.088(3) 0.065(2) 0.0488(18) 0.0106(19) 0.0101(17) 0.0014(16)
C14 0.118(4) 0.060(2) 0.073(3) 0.001(2) 0.043(2) -0.0084(19)
C15 0.105(3) 0.050(2) 0.069(2) -0.002(2) 0.026(2) -0.0077(18)

loop_
_atom_type_symbol
_atom_type_description
_atom_type_scat_dispersion_real
_atom_type_scat_dispersion_imag
_atom_type_scat_source
C C 0.0033 0.0016 'International Tables Vol C Tables 4.2.6.8 and 6.1.1.4'
H H 0.0000 0.0000 'International Tables Vol C Tables 4.2.6.8 and 6.1.1.4'
N N 0.0061 0.0033 'International Tables Vol C Tables 4.2.6.8 and 6.1.1.4'
O O 0.0106 0.0060 'International Tables Vol C Tables 4.2.6.8 and 6.1.1.4'
Br Br -0.2901 2.4595 'International Tables Vol C Tables 4.2.6.8 and 6.1.1.4'

loop_
_geom_angle_atom_site_label_1
_geom_angle_atom_site_label_2
_geom_angle_atom_site_label_3
_geom_angle
H30W O3W H31W 99(5)
C6 N1 C2 117.0(3)
C6 N1 C1 120.7(3)
C2 N1 C1 122.0(3)
C4 N2 C7 122.5(3)
C4 N2 C8 122.1(3)
C7 N2 C8 115.4(3)
N1 C1 C9 111.3(3)
N1 C1 H1A 109.4
C9 C1 H1A 109.4
N1 C1 H1B 109.4
C9 C1 H1B 109.4
H1A C1 H1B 108.0
C3 C2 N1 122.9(3)
C3 C2 H2 118.6
N1 C2 H2 118.6
C2 C3 C4 121.0(3)
C2 C3 H3 119.5
C4 C3 H3 119.5
N2 C4 C3 122.5(3)
N2 C4 C5 122.2(3)
C3 C4 C5 115.3(3)
C6 C5 C4 121.1(3)
C6 C5 H5 119.5
C4 C5 H5 119.5
C5 C6 N1 122.7(4)
C5 C6 H6 118.7
N1 C6 H6 118.7
N2 C7 H7A 109.5
N2 C7 H7B 109.5
H7A C7 H7B 109.5
N2 C7 H7C 109.5
H7A C7 H7C 109.5
H7B C7 H7C 109.5
N2 C8 H8A 109.5
N2 C8 H8B 109.5
H8A C8 H8B 109.5
N2 C8 H8C 109.5
H8A C8 H8C 109.5
H8B C8 H8C 109.5
O1 C9 C10 122.1(4)
O1 C9 C1 119.1(4)
C10 C9 C1 118.8(3)
C15 C10 C11 116.9(4)
C15 C10 C9 123.5(4)
C11 C10 C9 119.6(3)
C12 C11 C10 122.3(4)
C12 C11 H11 118.9
C10 C11 H11 118.9
C11 C12 C13 119.3(4)
C11 C12 H12 120.3
C13 C12 H12 120.3
C12 C13 C14 120.8(4)
C12 C13 Br2 119.2(3)
C14 C13 Br2 120.0(3)
C15 C14 C13 119.5(4)
C15 C14 H14 120.3
C13 C14 H14 120.3
C14 C15 C10 121.2(4)
C14 C15 H15 119.4
C10 C15 H15 119.4

loop_
_geom_bond_atom_site_label_1
_geom_bond_atom_site_label_2
_geom_bond_site_symmetry_2
_geom_bond_distance
_geom_bond_publ_flag
Br2 C13 . 1.907(4) ?
O1 C9 . 1.209(4) ?
O2W H20W . 0.85(4) ?
O3W H30W . 0.74(5) ?
O3W H31W . 0.89(6) ?
N1 C6 . 1.357(5) ?
N1 C2 . 1.365(4) ?
N1 C1 . 1.462(5) ?
N2 C4 . 1.327(4) ?
N2 C7 . 1.457(5) ?
N2 C8 . 1.461(5) ?
C1 C9 . 1.510(5) ?
C1 H1A . 0.9700 ?
C1 H1B . 0.9700 ?
C2 C3 . 1.339(5) ?
C2 H2 . 0.9300 ?
C3 C4 . 1.407(5) ?
C3 H3 . 0.9300 ?
C4 C5 . 1.412(5) ?
C5 C6 . 1.342(5) ?
C5 H5 . 0.9300 ?
C6 H6 . 0.9300 ?
C7 H7A . 0.9600 ?
C7 H7B . 0.9600 ?
C7 H7C . 0.9600 ?
C8 H8A . 0.9600 ?
C8 H8B . 0.9600 ?
C8 H8C . 0.9600 ?
C9 C10 . 1.479(5) ?
C10 C15 . 1.385(5) ?
C10 C11 . 1.389(6) ?
C11 C12 . 1.353(6) ?
C11 H11 . 0.9300 ?
C12 C13 . 1.359(5) ?
C12 H12 . 0.9300 ?
C13 C14 . 1.370(5) ?
C14 C15 . 1.369(5) ?
C14 H14 . 0.9300 ?
C15 H15 . 0.9300 ?

loop_
_geom_hbond_atom_site_label_D
_geom_hbond_atom_site_label_H
_geom_hbond_atom_site_label_A
_geom_hbond_site_symmetry_A
_geom_hbond_distance_DH
_geom_hbond_distance_HA
_geom_hbond_distance_DA
_geom_hbond_angle_DHA
_geom_hbond_publ_flag
O2W H20W O3W 4_545 0.85(4) 1.95(4) 2.784(5) 167(5) yes
O3W H30W Br1 7_565 0.74(5) 2.65(5) 3.369(4) 168(5) yes
O3W H31W Br1 3_545 0.89(6) 2.48(6) 3.360(4) 174(5) yes
C8 H8A Br2 2_656 0.96 2.92 3.732(5) 143.0 yes
C1 H1A O2W 8_556 0.97 2.46 3.373(5) 156 yes
C6 H6 O2W 8_556 0.93 2.55 3.394(5) 151 yes

loop_
_geom_torsion_atom_site_label_1
_geom_torsion_atom_site_label_2
_geom_torsion_atom_site_label_3
_geom_torsion_atom_site_label_4
_geom_torsion
C6 N1 C1 C9 94.3(4)
C2 N1 C1 C9 -78.4(4)
C6 N1 C2 C3 -0.8(6)
C1 N1 C2 C3 172.2(4)
N1 C2 C3 C4 0.4(6)
C7 N2 C4 C3 1.0(6)
C8 N2 C4 C3 -179.6(4)
C7 N2 C4 C5 -178.3(4)
C8 N2 C4 C5 1.0(6)
C2 C3 C4 N2 -178.2(4)
C2 C3 C4 C5 1.1(5)
N2 C4 C5 C6 177.0(4)
C3 C4 C5 C6 -2.4(6)
C4 C5 C6 N1 2.2(7)
C2 N1 C6 C5 -0.5(6)
C1 N1 C6 C5 -173.6(4)
N1 C1 C9 O1 8.3(5)
N1 C1 C9 C10 -171.9(3)
O1 C9 C10 C15 -177.7(4)
C1 C9 C10 C15 2.5(5)
O1 C9 C10 C11 1.6(6)
C1 C9 C10 C11 -178.2(4)
C15 C10 C11 C12 2.8(6)
C9 C10 C11 C12 -176.5(4)
C10 C11 C12 C13 0.2(7)
C11 C12 C13 C14 -2.9(7)
C11 C12 C13 Br2 176.4(4)
C12 C13 C14 C15 2.4(6)
Br2 C13 C14 C15 -176.9(3)
C13 C14 C15 C10 0.8(6)
C11 C10 C15 C14 -3.3(6)
C9 C10 C15 C14 176.0(4)

loop_
_cod_related_entry_id
_cod_related_entry_database
_cod_related_entry_code
1 ChemSpider 21134174
